data_4102421
loop_
_publ_author_name
'Timothy Newhouse'
'Chad A. Lewis'
'Kyle J. Eastman'
'Phil S. Baran'

_publ_section_title
;
 Scalable Total Syntheses of N-Linked Tryptamine Dimers by Direct
 Indole-Aniline Coupling: Psychotrimine and Kapakahines B and F
;
_journal_name_full 'Journal of the American Chemical Society'
_journal_page_first 7119
_journal_page_last 7137
_journal_paper_doi 10.1021/ja1009458
_journal_volume 132
_journal_year 2010
_chemical_formula_sum 'C26 H31 N4 O5'
_chemical_formula_weight 479.55
_chemical_name_common TRN-2-173
_chemical_name_systematic
;
 ?
;
_space_group.centring_type P

_space_group_IT_number 14
_space_group.IT_number 14

_symmetry_cell_setting monoclinic
_symmetry_space_group_name_Hall '-P 2ybc'
_symmetry_space_group_name_H-M 'P 1 21/c 1'
_atom_sites_solution_hydrogens geom
_atom_sites_solution_primary direct
_atom_sites_solution_secondary difmap
_audit_creation_method SHELXL-97
_cell_angle_alpha 90.00
_cell_angle_beta 90.062(12)
_cell_angle_gamma 90.00
_cell_formula_units_Z 4
_cell_length_a 12.8642(19)
_cell_length_b 20.417(3)
_cell_length_c 9.1652(13)
_cell_measurement_reflns_used 1558
_cell_measurement_temperature 100(2)
_cell_measurement_theta_max 67.17
_cell_measurement_theta_min 3.44
_cell_volume 2407.2(6)
_computing_cell_refinement 'Bruker SMART'
_computing_data_collection 'Bruker SMART'
_computing_data_reduction 'Bruker SAINT'
_computing_molecular_graphics ORTEP-32
_computing_publication_material WinGX
_computing_structure_refinement SHELXL-97
_computing_structure_solution SHELXS-97
_diffrn_ambient_temperature 100(2)
_diffrn_measured_fraction_theta_full 0.981
_diffrn_measured_fraction_theta_max 0.951
_diffrn_measurement_device_type 'CCD area detector'
_diffrn_measurement_method 'phi and omega scans'
_diffrn_radiation_monochromator graphite
_diffrn_radiation_source 'fine-focus sealed tube'
_diffrn_radiation_type CuK\a
_diffrn_radiation_wavelength 1.54178
_diffrn_reflns_av_R_equivalents 0.1060
_diffrn_reflns_av_sigmaI/netI 0.1142
_diffrn_reflns_limit_h_max 15
_diffrn_reflns_limit_h_min -15
_diffrn_reflns_limit_k_max 24
_diffrn_reflns_limit_k_min -24
_diffrn_reflns_limit_l_max 11
_diffrn_reflns_limit_l_min -10
_diffrn_reflns_number 15363
_diffrn_reflns_theta_full 67.00
_diffrn_reflns_theta_max 68.55
_diffrn_reflns_theta_min 3.44
_exptl_absorpt_coefficient_mu 0.759
_exptl_absorpt_correction_T_max 0.9776
_exptl_absorpt_correction_T_min 0.8946
_exptl_absorpt_correction_type multi-scan
_exptl_absorpt_process_details SADABS
_exptl_crystal_colour colorless
_exptl_crystal_density_diffrn 1.323
_exptl_crystal_density_method 'not measured'
_exptl_crystal_description needle
_exptl_crystal_F_000 1020
_exptl_crystal_size_max 0.15
_exptl_crystal_size_mid 0.03
_exptl_crystal_size_min 0.03
_refine_diff_density_max 0.241
_refine_diff_density_min -0.387
_refine_diff_density_rms 0.061
_refine_ls_extinction_method none
_refine_ls_goodness_of_fit_ref 0.986
_refine_ls_hydrogen_treatment constr
_refine_ls_matrix_type full
_refine_ls_number_parameters 321
_refine_ls_number_reflns 4211
_refine_ls_number_restraints 0
_refine_ls_restrained_S_all 0.986
_refine_ls_R_factor_all 0.1423
_refine_ls_R_factor_gt 0.0663
_refine_ls_shift/su_max 0.000
_refine_ls_shift/su_mean 0.000
_refine_ls_structure_factor_coef Fsqd
_refine_ls_weighting_details 'calc w=1/[\s^2^(Fo^2^)+(0.0833P)^2^+0.0000P] where P=(Fo^2^+2Fc^2^)/3'
_refine_ls_weighting_scheme calc
_refine_ls_wR_factor_gt 0.1508
_refine_ls_wR_factor_ref 0.1873
_reflns_number_gt 2244
_reflns_number_total 4211
_reflns_threshold_expression >2sigma(I)
_cod_data_source_file ja1009458_si_004.cif
_cod_data_source_block baran02
_cod_depositor_comments
;
The following automatic conversions were performed:

'_space_group.centring_type' value 'primitive' was replaced with the
value 'P' as specified in the replacement file
'/home/antanas/src/cod-tools/trunk/data/replacement-values/replacement_values.lst'.

Automatic conversion script
Id: cif_fix_values 5642 2017-10-24 12:04:52Z antanas 
;
_cod_original_cell_volume 2407.3(6)
_cod_database_code 4102421

loop_
_symmetry_equiv_pos_as_xyz
'x, y, z'
'-x, y+1/2, -z+1/2'
'-x, -y, -z'
'x, -y-1/2, z-1/2'

loop_
_atom_site_label
_atom_site_type_symbol
_atom_site_fract_x
_atom_site_fract_y
_atom_site_fract_z
_atom_site_U_iso_or_equiv
_atom_site_adp_type
_atom_site_occupancy
_atom_site_symmetry_multiplicity
_atom_site_calc_flag
_atom_site_refinement_flags
C1 C 0.6615(3) 0.0027(2) 0.3159(4) 0.0309(9) Uani 1 1 d .
H1 H 0.6230 0.0354 0.3660 0.037 Uiso 1 1 calc R
C2 C 0.7206(3) -0.0434(2) 0.3812(4) 0.0305(9) Uani 1 1 d .
C3 C 0.7667(3) -0.0820(2) 0.2654(4) 0.0312(9) Uani 1 1 d .
C4 C 0.8350(3) -0.1345(2) 0.2712(5) 0.0351(10) Uani 1 1 d .
H4 H 0.8590 -0.1511 0.3621 0.042 Uiso 1 1 calc R
C5 C 0.8674(4) -0.1620(2) 0.1403(5) 0.0366(10) Uani 1 1 d .
C6 C 0.8346(3) -0.1371(2) 0.0085(5) 0.0359(10) Uani 1 1 d .
H6 H 0.8590 -0.1563 -0.0795 0.043 Uiso 1 1 calc R
C7 C 0.7664(3) -0.0844(2) 0.0015(5) 0.0336(9) Uani 1 1 d .
H7 H 0.7444 -0.0669 -0.0895 0.040 Uiso 1 1 calc R
C8 C 0.7314(3) -0.05809(19) 0.1322(4) 0.0294(9) Uani 1 1 d .
C9 C 0.6189(3) 0.0364(2) 0.0636(4) 0.0300(9) Uani 1 1 d .
C10 C 0.5631(3) 0.10036(19) 0.1078(4) 0.0314(9) Uani 1 1 d .
C11 C 0.5287(3) 0.12222(19) -0.0424(4) 0.0309(9) Uani 1 1 d .
C12 C 0.4724(3) 0.1759(2) -0.0857(4) 0.0319(9) Uani 1 1 d .
H12 H 0.4455 0.2061 -0.0164 0.038 Uiso 1 1 calc R
C13 C 0.4562(3) 0.1846(2) -0.2340(5) 0.0330(9) Uani 1 1 d .
C14 C 0.4970(3) 0.1408(2) -0.3355(4) 0.0348(10) Uani 1 1 d .
H14 H 0.4862 0.1481 -0.4368 0.042 Uiso 1 1 calc R
C15 C 0.5530(3) 0.0868(2) -0.2894(4) 0.0337(9) Uani 1 1 d .
H15 H 0.5812 0.0568 -0.3581 0.040 Uiso 1 1 calc R
C16 C 0.5671(3) 0.0774(2) -0.1423(4) 0.0309(9) Uani 1 1 d .
C17 C 0.7448(3) -0.0533(2) 0.5385(4) 0.0349(10) Uani 1 1 d .
H17A H 0.7443 -0.1007 0.5607 0.042 Uiso 1 1 calc R
H17B H 0.6902 -0.0322 0.5982 0.042 Uiso 1 1 calc R
C18 C 0.8502(4) -0.0248(2) 0.5796(5) 0.0409(11) Uani 1 1 d .
H18A H 0.8684 -0.0390 0.6797 0.049 Uiso 1 1 calc R
H18B H 0.9036 -0.0422 0.5124 0.049 Uiso 1 1 calc R
C19 C 0.8418(3) 0.0823(2) 0.6930(4) 0.0342(9) Uani 1 1 d .
C20 C 0.8322(4) 0.1552(2) 0.6719(5) 0.0404(11) Uani 1 1 d .
H20A H 0.7668 0.1705 0.7149 0.061 Uiso 1 1 calc R
H20B H 0.8328 0.1654 0.5674 0.061 Uiso 1 1 calc R
H20C H 0.8907 0.1773 0.7197 0.061 Uiso 1 1 calc R
C21 C 0.9828(4) -0.2399(2) 0.0304(5) 0.0444(11) Uani 1 1 d .
H21A H 0.9302 -0.2507 -0.0432 0.067 Uiso 1 1 calc R
H21B H 1.0218 -0.2795 0.0560 0.067 Uiso 1 1 calc R
H21C H 1.0306 -0.2070 -0.0088 0.067 Uiso 1 1 calc R
C22 C 0.6299(3) 0.1517(2) 0.1836(4) 0.0337(9) Uani 1 1 d .
H22A H 0.6523 0.1339 0.2790 0.040 Uiso 1 1 calc R
H22B H 0.5861 0.1906 0.2032 0.040 Uiso 1 1 calc R
C23 C 0.7263(4) 0.1742(2) 0.1010(5) 0.0370(10) Uani 1 1 d .
H23A H 0.7051 0.1911 0.0042 0.044 Uiso 1 1 calc R
H23B H 0.7593 0.2106 0.1552 0.044 Uiso 1 1 calc R
C24 C 0.8623(3) 0.1013(2) 0.1888(5) 0.0348(10) Uani 1 1 d .
C25 C 0.9374(4) 0.0467(2) 0.1520(5) 0.0417(11) Uani 1 1 d .
H25A H 1.0075 0.0648 0.1415 0.063 Uiso 1 1 calc R
H25B H 0.9162 0.0260 0.0602 0.063 Uiso 1 1 calc R
H25C H 0.9370 0.0141 0.2303 0.063 Uiso 1 1 calc R
C26 C 0.3459(4) 0.2772(2) -0.1962(5) 0.0385(10) Uani 1 1 d .
H26A H 0.2997 0.2515 -0.1335 0.058 Uiso 1 1 calc R
H26B H 0.3048 0.3088 -0.2525 0.058 Uiso 1 1 calc R
H26C H 0.3965 0.3007 -0.1358 0.058 Uiso 1 1 calc R
N1 N 0.6649(3) -0.00439(17) 0.1630(4) 0.0326(8) Uani 1 1 d .
N2 N 0.6188(3) 0.02391(16) -0.0729(4) 0.0312(8) Uani 1 1 d .
H2 H 0.6453 -0.0108 -0.1157 0.037 Uiso 1 1 calc R
N3 N 0.8511(3) 0.04622(18) 0.5733(4) 0.0385(9) Uani 1 1 d .
H3 H 0.8580 0.0658 0.4883 0.046 Uiso 1 1 calc R
N4 N 0.8030(3) 0.12178(17) 0.0806(4) 0.0333(8) Uani 1 1 d .
H4A H 0.8095 0.1036 -0.0059 0.040 Uiso 1 1 calc R
O1 O 0.9333(3) -0.21484(15) 0.1566(3) 0.0447(8) Uani 1 1 d .
O2 O 0.4787(2) 0.08719(14) 0.2059(3) 0.0320(7) Uani 1 1 d .
H2A H 0.4335 0.0646 0.1629 0.048 Uiso 1 1 calc R
O3 O 0.3994(3) 0.23442(14) -0.2937(3) 0.0377(7) Uani 1 1 d .
O4 O 0.8392(3) 0.05810(15) 0.8156(3) 0.0421(8) Uani 1 1 d .
O5 O 0.8588(3) 0.12552(15) 0.3134(3) 0.0416(8) Uani 1 1 d .

loop_
_atom_site_aniso_label
_atom_site_aniso_U_11
_atom_site_aniso_U_22
_atom_site_aniso_U_33
_atom_site_aniso_U_23
_atom_site_aniso_U_13
_atom_site_aniso_U_12
C1 0.041(2) 0.029(2) 0.023(2) -0.0022(16) -0.0037(17) 0.0010(17)
C2 0.036(2) 0.032(2) 0.024(2) -0.0007(16) -0.0041(17) -0.0007(17)
C3 0.037(2) 0.027(2) 0.030(2) -0.0008(16) -0.0013(17) -0.0008(17)
C4 0.047(3) 0.029(2) 0.030(2) 0.0032(17) -0.0051(19) 0.0040(18)
C5 0.045(3) 0.029(2) 0.036(2) -0.0030(18) -0.0046(19) 0.0036(18)
C6 0.041(2) 0.035(2) 0.031(2) -0.0040(17) 0.0020(19) -0.0028(18)
C7 0.040(2) 0.029(2) 0.031(2) 0.0014(17) 0.0006(18) -0.0031(17)
C8 0.040(2) 0.025(2) 0.0231(19) -0.0042(16) -0.0005(17) 0.0057(16)
C9 0.033(2) 0.031(2) 0.026(2) 0.0023(17) -0.0046(17) -0.0035(16)
C10 0.042(2) 0.024(2) 0.028(2) -0.0025(16) 0.0008(18) -0.0013(17)
C11 0.038(2) 0.025(2) 0.029(2) -0.0024(17) -0.0007(17) -0.0006(17)
C12 0.042(2) 0.027(2) 0.027(2) -0.0013(17) -0.0015(18) -0.0005(17)
C13 0.041(2) 0.026(2) 0.031(2) 0.0031(17) -0.0009(18) -0.0013(17)
C14 0.048(3) 0.034(2) 0.022(2) 0.0021(17) -0.0012(19) 0.0007(19)
C15 0.044(3) 0.032(2) 0.025(2) -0.0014(17) 0.0006(18) 0.0064(18)
C16 0.033(2) 0.033(2) 0.027(2) 0.0017(17) -0.0030(17) -0.0020(17)
C17 0.047(3) 0.029(2) 0.029(2) 0.0008(17) 0.0002(19) 0.0050(18)
C18 0.053(3) 0.043(3) 0.026(2) -0.0018(19) -0.006(2) 0.008(2)
C19 0.040(2) 0.035(2) 0.027(2) -0.0031(18) -0.0035(18) -0.0041(18)
C20 0.048(3) 0.039(3) 0.034(2) -0.0017(19) 0.000(2) -0.010(2)
C21 0.056(3) 0.034(2) 0.043(3) -0.007(2) 0.008(2) 0.010(2)
C22 0.046(3) 0.028(2) 0.027(2) -0.0006(17) -0.0049(18) 0.0040(18)
C23 0.048(3) 0.034(2) 0.029(2) 0.0031(18) -0.004(2) -0.0005(19)
C24 0.038(2) 0.036(2) 0.030(2) 0.0030(18) -0.0009(18) -0.0114(18)
C25 0.046(3) 0.043(3) 0.037(2) 0.004(2) -0.001(2) 0.000(2)
C26 0.048(3) 0.030(2) 0.037(2) 0.0026(18) -0.005(2) 0.0088(19)
N1 0.042(2) 0.0322(19) 0.0239(17) -0.0003(14) -0.0029(15) 0.0023(15)
N2 0.040(2) 0.0261(17) 0.0280(18) -0.0020(14) 0.0005(15) 0.0030(14)
N3 0.053(2) 0.041(2) 0.0217(17) 0.0020(15) -0.0037(16) 0.0004(17)
N4 0.042(2) 0.0329(19) 0.0254(18) 0.0019(14) -0.0031(15) -0.0041(16)
O1 0.055(2) 0.0430(18) 0.0362(17) -0.0037(14) -0.0025(15) 0.0200(15)
O2 0.0401(17) 0.0304(15) 0.0256(14) -0.0006(12) -0.0001(12) 0.0000(12)
O3 0.0536(19) 0.0327(16) 0.0269(15) 0.0044(12) -0.0034(14) 0.0069(14)
O4 0.062(2) 0.0401(18) 0.0241(15) -0.0019(13) 0.0026(14) 0.0004(15)
O5 0.055(2) 0.0442(18) 0.0253(16) -0.0003(13) -0.0074(14) -0.0065(15)

loop_
_atom_type_symbol
_atom_type_description
_atom_type_scat_dispersion_real
_atom_type_scat_dispersion_imag
_atom_type_scat_source
C C 0.0181 0.0091 'International Tables Vol C Tables 4.2.6.8 and 6.1.1.4'
H H 0.0000 0.0000 'International Tables Vol C Tables 4.2.6.8 and 6.1.1.4'
N N 0.0311 0.0180 'International Tables Vol C Tables 4.2.6.8 and 6.1.1.4'
O O 0.0492 0.0322 'International Tables Vol C Tables 4.2.6.8 and 6.1.1.4'

loop_
_geom_angle_atom_site_label_1
_geom_angle_atom_site_label_2
_geom_angle_atom_site_label_3
_geom_angle
C2 C1 N1 110.6(4)
C2 C1 H1 124.7
N1 C1 H1 124.7
C1 C2 C3 106.6(4)
C1 C2 C17 129.8(4)
C3 C2 C17 123.4(4)
C4 C3 C8 120.8(4)
C4 C3 C2 130.7(4)
C8 C3 C2 108.6(4)
C3 C4 C5 118.0(4)
C3 C4 H4 121.0
C5 C4 H4 121.0
C6 C5 O1 124.9(4)
C6 C5 C4 121.1(4)
O1 C5 C4 114.0(4)
C5 C6 C7 121.3(4)
C5 C6 H6 119.4
C7 C6 H6 119.4
C8 C7 C6 117.7(4)
C8 C7 H7 121.1
C6 C7 H7 121.1
C7 C8 C3 121.1(4)
C7 C8 N1 131.8(4)
C3 C8 N1 107.0(3)
N2 C9 N1 122.0(4)
N2 C9 C10 115.2(4)
N1 C9 C10 122.7(3)
O2 C10 C11 113.9(4)
O2 C10 C22 105.7(3)
C11 C10 C22 112.1(3)
O2 C10 C9 111.0(3)
C11 C10 C9 98.4(3)
C22 C10 C9 116.0(4)
C12 C11 C16 121.6(4)
C12 C11 C10 130.7(4)
C16 C11 C10 107.6(4)
C11 C12 C13 117.6(4)
C11 C12 H12 121.2
C13 C12 H12 121.2
O3 C13 C12 124.5(4)
O3 C13 C14 114.3(4)
C12 C13 C14 121.2(4)
C15 C14 C13 120.2(4)
C15 C14 H14 119.9
C13 C14 H14 119.9
C16 C15 C14 118.6(4)
C16 C15 H15 120.7
C14 C15 H15 120.7
C15 C16 C11 120.6(4)
C15 C16 N2 127.2(4)
C11 C16 N2 112.1(4)
C2 C17 C18 111.9(4)
C2 C17 H17A 109.2
C18 C17 H17A 109.2
C2 C17 H17B 109.2
C18 C17 H17B 109.2
H17A C17 H17B 107.9
N3 C18 C17 112.3(4)
N3 C18 H18A 109.1
C17 C18 H18A 109.1
N3 C18 H18B 109.1
C17 C18 H18B 109.1
H18A C18 H18B 107.9
O4 C19 N3 122.4(4)
O4 C19 C20 120.8(4)
N3 C19 C20 116.8(4)
C19 C20 H20A 109.5
C19 C20 H20B 109.5
H20A C20 H20B 109.5
C19 C20 H20C 109.5
H20A C20 H20C 109.5
H20B C20 H20C 109.5
O1 C21 H21A 109.5
O1 C21 H21B 109.5
H21A C21 H21B 109.5
O1 C21 H21C 109.5
H21A C21 H21C 109.5
H21B C21 H21C 109.5
C10 C22 C23 116.1(3)
C10 C22 H22A 108.3
C23 C22 H22A 108.3
C10 C22 H22B 108.3
C23 C22 H22B 108.3
H22A C22 H22B 107.4
N4 C23 C22 113.0(3)
N4 C23 H23A 109.0
C22 C23 H23A 109.0
N4 C23 H23B 109.0
C22 C23 H23B 109.0
H23A C23 H23B 107.8
O5 C24 N4 122.8(4)
O5 C24 C25 121.4(4)
N4 C24 C25 115.8(4)
C24 C25 H25A 109.5
C24 C25 H25B 109.5
H25A C25 H25B 109.5
C24 C25 H25C 109.5
H25A C25 H25C 109.5
H25B C25 H25C 109.5
O3 C26 H26A 109.5
O3 C26 H26B 109.5
H26A C26 H26B 109.5
O3 C26 H26C 109.5
H26A C26 H26C 109.5
H26B C26 H26C 109.5
C9 N1 C1 125.8(4)
C9 N1 C8 126.7(3)
C1 N1 C8 107.2(3)
C9 N2 C16 106.5(3)
C9 N2 H2 126.8
C16 N2 H2 126.8
C19 N3 C18 121.4(4)
C19 N3 H3 119.3
C18 N3 H3 119.3
C24 N4 C23 121.6(4)
C24 N4 H4A 119.2
C23 N4 H4A 119.2
C5 O1 C21 118.1(4)
C10 O2 H2A 109.5
C13 O3 C26 117.6(3)

loop_
_geom_bond_atom_site_label_1
_geom_bond_atom_site_label_2
_geom_bond_distance
C1 C2 1.350(6)
C1 N1 1.409(5)
C1 H1 0.9500
C2 C3 1.449(5)
C2 C17 1.488(6)
C3 C4 1.387(6)
C3 C8 1.391(6)
C4 C5 1.390(6)
C4 H4 0.9500
C5 C6 1.377(6)
C5 O1 1.380(5)
C6 C7 1.390(6)
C6 H6 0.9500
C7 C8 1.387(5)
C7 H7 0.9500
C8 N1 1.420(5)
C9 N2 1.276(5)
C9 N1 1.369(5)
C9 C10 1.544(5)
C10 O2 1.435(5)
C10 C11 1.512(6)
C10 C22 1.523(6)
C11 C12 1.372(6)
C11 C16 1.386(5)
C12 C13 1.387(6)
C12 H12 0.9500
C13 O3 1.367(5)
C13 C14 1.392(6)
C14 C15 1.384(6)
C14 H14 0.9500
C15 C16 1.374(6)
C15 H15 0.9500
C16 N2 1.428(5)
C17 C18 1.522(6)
C17 H17A 0.9900
C17 H17B 0.9900
C18 N3 1.451(5)
C18 H18A 0.9900
C18 H18B 0.9900
C19 O4 1.228(5)
C19 N3 1.327(5)
C19 C20 1.506(6)
C20 H20A 0.9800
C20 H20B 0.9800
C20 H20C 0.9800
C21 O1 1.416(5)
C21 H21A 0.9800
C21 H21B 0.9800
C21 H21C 0.9800
C22 C23 1.525(6)
C22 H22A 0.9900
C22 H22B 0.9900
C23 N4 1.467(5)
C23 H23A 0.9900
C23 H23B 0.9900
C24 O5 1.245(5)
C24 N4 1.319(5)
C24 C25 1.512(6)
C25 H25A 0.9800
C25 H25B 0.9800
C25 H25C 0.9800
C26 O3 1.427(5)
C26 H26A 0.9800
C26 H26B 0.9800
C26 H26C 0.9800
N2 H2 0.8800
N3 H3 0.8800
N4 H4A 0.8800
O2 H2A 0.8400
